data_7026902
loop_
_publ_author_name
'Safin, Damir A.'
'Babashkina, Maria G.'
'Bolte, Michael'
'Pape, Tania'
'Hahn, F. Ekkehardt'
'Verizhnikov, Maxim L.'
'Bashirov, Airat R.'
'Klein, Axel'

_publ_section_title
;
 Polynuclear and mixed-ligand mononuclear Cu(I) complexes with
 N-thiophosphorylated thioureas and 1,10-phenanthroline or PPh3.
;
_journal_issue 48
_journal_name_full 'Dalton transactions (Cambridge, England : 2003)'
_journal_page_first 11577
_journal_page_last 11586
_journal_paper_doi 10.1039/c0dt00866d
_journal_volume 39
_journal_year 2010
_chemical_formula_moiety 'C36 H80 Cu4 N8 O8 P4 S8'
_chemical_formula_sum 'C36 H80 Cu4 N8 O8 P4 S8'
_chemical_formula_weight 1387.60
_chemical_name_systematic ?
_space_group_IT_number 9
_symmetry_cell_setting monoclinic
_symmetry_space_group_name_Hall 'C -2yc'
_symmetry_space_group_name_H-M 'C 1 c 1'
_atom_sites_solution_hydrogens geom
_atom_sites_solution_primary direct
_atom_sites_solution_secondary difmap
_audit_creation_method SHELXL-97
_cell_angle_alpha 90.00
_cell_angle_beta 95.782(5)
_cell_angle_gamma 90.00
_cell_formula_units_Z 4
_cell_length_a 14.6549(9)
_cell_length_b 14.8054(8)
_cell_length_c 28.178(2)
_cell_measurement_reflns_used 19730
_cell_measurement_temperature 173(2)
_cell_measurement_theta_max 26.1
_cell_measurement_theta_min 2.0
_cell_volume 6082.7(7)
_computing_cell_refinement 'X-Area (Stoe & Cie, 2001)'
_computing_data_collection 'X-Area (Stoe & Cie, 2001)'
_computing_data_reduction 'X-Area (Stoe & Cie, 2001)'
_computing_molecular_graphics 'XP in SHELXTL-Plus (Sheldrick, 1991)'
_computing_publication_material SHELXL97
_computing_structure_refinement 'SHELXL97 (Sheldrick, 1997) '
_computing_structure_solution 'SHELXS97 (Sheldrick, 1990) '
_diffrn_ambient_temperature 173(2)
_diffrn_measured_fraction_theta_full 0.999
_diffrn_measured_fraction_theta_max 0.994
_diffrn_measurement_device_type 'STOE IPDS II two-circle-diffractometer'
_diffrn_measurement_method \w
_diffrn_radiation_monochromator graphite
_diffrn_radiation_source 'fine-focus sealed tube'
_diffrn_radiation_type MoK\a
_diffrn_radiation_wavelength 0.71073
_diffrn_reflns_av_R_equivalents 0.0560
_diffrn_reflns_av_sigmaI/netI 0.0558
_diffrn_reflns_limit_h_max 17
_diffrn_reflns_limit_h_min -17
_diffrn_reflns_limit_k_max 18
_diffrn_reflns_limit_k_min -18
_diffrn_reflns_limit_l_max 34
_diffrn_reflns_limit_l_min -28
_diffrn_reflns_number 21129
_diffrn_reflns_theta_full 25.00
_diffrn_reflns_theta_max 25.72
_diffrn_reflns_theta_min 1.96
_diffrn_standards_number 0
_exptl_absorpt_coefficient_mu 1.808
_exptl_absorpt_correction_T_max 0.8259
_exptl_absorpt_correction_T_min 0.6812
_exptl_absorpt_correction_type multi-scan
_exptl_absorpt_process_details 'MULABS (Spek, 2003; Blessing, 1995)'
_exptl_crystal_colour 'light yellow'
_exptl_crystal_density_diffrn 1.515
_exptl_crystal_density_method 'not measured'
_exptl_crystal_description plate
_exptl_crystal_F_000 2880
_exptl_crystal_size_max 0.23
_exptl_crystal_size_mid 0.22
_exptl_crystal_size_min 0.11
_refine_diff_density_max 0.789
_refine_diff_density_min -0.474
_refine_diff_density_rms 0.121
_refine_ls_abs_structure_details 'Flack H D (1983), Acta Cryst. A39, 876-881'
_refine_ls_abs_structure_Flack 0.035(13)
_refine_ls_extinction_coef 0.00211(14)
_refine_ls_extinction_expression Fc^*^=kFc[1+0.001xFc^2^\l^3^/sin(2\q)]^-1/4^
_refine_ls_extinction_method SHELXL
_refine_ls_goodness_of_fit_ref 1.049
_refine_ls_hydrogen_treatment constr
_refine_ls_matrix_type full
_refine_ls_number_parameters 622
_refine_ls_number_reflns 10081
_refine_ls_number_restraints 2
_refine_ls_restrained_S_all 1.049
_refine_ls_R_factor_all 0.0608
_refine_ls_R_factor_gt 0.0523
_refine_ls_shift/su_max 0.001
_refine_ls_shift/su_mean 0.000
_refine_ls_structure_factor_coef Fsqd
_refine_ls_weighting_details 'calc w=1/[\s^2^(Fo^2^)+(0.0850P)^2^+0.0000P] where P=(Fo^2^+2Fc^2^)/3'
_refine_ls_weighting_scheme calc
_refine_ls_wR_factor_gt 0.1309
_refine_ls_wR_factor_ref 0.1348
_reflns_number_gt 8535
_reflns_number_total 10081
_reflns_threshold_expression I>2\s(I)
_cod_data_source_file c0dt00866d.txt
_cod_data_source_block safin6
_cod_depositor_comments
;
The following automatic conversions were performed:

'_symmetry_cell_setting' value 'Monoclinic' changed to 'monoclinic'
according to /home/saulius/struct/CIF-dictionaries/cif_core.dic
dictionary named 'cif_core.dic' version 2.4.2 from 2011-04-26.

Automatic conversion script
Id: cif_fix_values 1891 2012-01-12 08:04:46Z andrius 
;
_cod_original_sg_symbol_H-M 'C c'
_cod_database_code 7026902

loop_
_symmetry_equiv_pos_as_xyz
'x, y, z'
'x, -y, z+1/2'
'x+1/2, y+1/2, z'
'x+1/2, -y+1/2, z+1/2'

loop_
_atom_site_label
_atom_site_type_symbol
_atom_site_fract_x
_atom_site_fract_y
_atom_site_fract_z
_atom_site_U_iso_or_equiv
_atom_site_adp_type
_atom_site_occupancy
_atom_site_symmetry_multiplicity
_atom_site_calc_flag
_atom_site_refinement_flags
Cu1 Cu 0.57744(5) 0.34958(6) 0.61916(4) 0.0436(2) Uani 1 1 d .
P1 P 0.62617(15) 0.28506(14) 0.52148(8) 0.0493(5) Uani 1 1 d .
S1 S 0.64121(11) 0.21442(12) 0.63390(7) 0.0430(4) Uani 1 1 d .
S2 S 0.54091(13) 0.37823(13) 0.53996(8) 0.0483(4) Uani 1 1 d .
N1 N 0.6136(5) 0.1824(4) 0.5377(3) 0.0497(15) Uani 1 1 d .
N2 N 0.5950(4) 0.0616(4) 0.5852(3) 0.0470(15) Uani 1 1 d .
O1 O 0.6118(5) 0.2841(4) 0.4640(2) 0.0666(16) Uani 1 1 d .
O2 O 0.7312(4) 0.3072(4) 0.5365(2) 0.0544(14) Uani 1 1 d .
C1 C 0.6116(5) 0.1515(5) 0.5809(3) 0.0471(18) Uani 1 1 d .
C2 C 0.5875(5) 0.0170(5) 0.6312(3) 0.053(2) Uani 1 1 d .
H2A H 0.6287 0.0465 0.6560 0.080 Uiso 1 1 calc R
H2B H 0.6045 -0.0467 0.6289 0.080 Uiso 1 1 calc R
H2C H 0.5242 0.0215 0.6393 0.080 Uiso 1 1 calc R
C3 C 0.5790(6) 0.0068(5) 0.5416(3) 0.057(2) Uani 1 1 d .
H3A H 0.5228 0.0272 0.5230 0.085 Uiso 1 1 calc R
H3B H 0.5726 -0.0568 0.5503 0.085 Uiso 1 1 calc R
H3C H 0.6310 0.0136 0.5226 0.085 Uiso 1 1 calc R
C11 C 0.6494(11) 0.2148(8) 0.4367(4) 0.098(4) Uani 1 1 d .
H11 H 0.6474 0.1547 0.4528 0.118 Uiso 1 1 calc R
C12 C 0.7434(10) 0.2375(12) 0.4259(6) 0.121(6) Uani 1 1 d .
H12A H 0.7838 0.2417 0.4557 0.181 Uiso 1 1 calc R
H12B H 0.7426 0.2955 0.4092 0.181 Uiso 1 1 calc R
H12C H 0.7659 0.1903 0.4057 0.181 Uiso 1 1 calc R
C13 C 0.5872(12) 0.2166(15) 0.3897(6) 0.144(8) Uani 1 1 d .
H13A H 0.5252 0.1974 0.3954 0.216 Uiso 1 1 calc R
H13B H 0.6116 0.1754 0.3669 0.216 Uiso 1 1 calc R
H13C H 0.5849 0.2780 0.3767 0.216 Uiso 1 1 calc R
C21 C 0.7688(5) 0.3981(6) 0.5447(3) 0.0525(19) Uani 1 1 d .
H21 H 0.7277 0.4329 0.5642 0.063 Uiso 1 1 calc R
C22 C 0.8619(6) 0.3887(8) 0.5725(4) 0.072(3) Uani 1 1 d .
H22A H 0.8556 0.3565 0.6024 0.108 Uiso 1 1 calc R
H22B H 0.8877 0.4489 0.5797 0.108 Uiso 1 1 calc R
H22C H 0.9028 0.3548 0.5536 0.108 Uiso 1 1 calc R
C23 C 0.7740(8) 0.4468(7) 0.4974(4) 0.075(3) Uani 1 1 d .
H23A H 0.7126 0.4502 0.4801 0.113 Uiso 1 1 calc R
H23B H 0.8149 0.4136 0.4781 0.113 Uiso 1 1 calc R
H23C H 0.7979 0.5080 0.5035 0.113 Uiso 1 1 calc R
Cu1A Cu 0.36926(5) 0.25253(6) 0.63242(3) 0.0423(2) Uani 1 1 d .
P1A P 0.27593(13) 0.26144(14) 0.52872(7) 0.0446(4) Uani 1 1 d .
S1A S 0.36482(13) 0.17609(13) 0.56190(8) 0.0477(4) Uani 1 1 d .
S2A S 0.31039(11) 0.39129(12) 0.62564(7) 0.0419(4) Uani 1 1 d .
N1A N 0.3024(4) 0.3661(4) 0.5286(3) 0.0476(15) Uani 1 1 d .
N2A N 0.3341(4) 0.5080(4) 0.5547(3) 0.0488(15) Uani 1 1 d .
O1A O 0.1756(3) 0.2575(3) 0.5444(2) 0.0481(12) Uani 1 1 d .
O2A O 0.2581(4) 0.2333(4) 0.4741(2) 0.0591(15) Uani 1 1 d .
C1A C 0.3160(4) 0.4204(5) 0.5645(3) 0.0407(16) Uani 1 1 d .
C2A C 0.3390(6) 0.5334(6) 0.5054(3) 0.061(2) Uani 1 1 d .
H2A1 H 0.3783 0.4907 0.4904 0.091 Uiso 1 1 calc R
H2A2 H 0.3646 0.5944 0.5040 0.091 Uiso 1 1 calc R
H2A3 H 0.2773 0.5324 0.4884 0.091 Uiso 1 1 calc R
C3A C 0.3456(6) 0.5795(5) 0.5919(4) 0.058(2) Uani 1 1 d .
H3A1 H 0.3201 0.5584 0.6208 0.087 Uiso 1 1 calc R
H3A2 H 0.3133 0.6342 0.5801 0.087 Uiso 1 1 calc R
H3A3 H 0.4109 0.5929 0.5993 0.087 Uiso 1 1 calc R
C11A C 0.1344(6) 0.1811(5) 0.5683(4) 0.056(2) Uani 1 1 d .
H11A H 0.1837 0.1451 0.5868 0.067 Uiso 1 1 calc R
C12A C 0.0840(9) 0.1234(7) 0.5322(5) 0.091(4) Uani 1 1 d .
H12D H 0.1271 0.0966 0.5118 0.136 Uiso 1 1 calc R
H12E H 0.0387 0.1599 0.5127 0.136 Uiso 1 1 calc R
H12F H 0.0526 0.0753 0.5481 0.136 Uiso 1 1 calc R
C13A C 0.0725(6) 0.2224(7) 0.6019(4) 0.068(3) Uani 1 1 d .
H13D H 0.1087 0.2611 0.6249 0.102 Uiso 1 1 calc R
H13E H 0.0435 0.1743 0.6190 0.102 Uiso 1 1 calc R
H13F H 0.0251 0.2585 0.5837 0.102 Uiso 1 1 calc R
C21A C 0.3329(7) 0.2393(6) 0.4436(3) 0.061(2) Uani 1 1 d .
H21A H 0.3926 0.2460 0.4638 0.073 Uiso 1 1 calc R
C22A C 0.3178(19) 0.3180(12) 0.4114(8) 0.182(11) Uani 1 1 d .
H22D H 0.3174 0.3735 0.4303 0.273 Uiso 1 1 calc R
H22E H 0.2588 0.3115 0.3919 0.273 Uiso 1 1 calc R
H22F H 0.3673 0.3212 0.3904 0.273 Uiso 1 1 calc R
C23A C 0.3326(18) 0.1531(11) 0.4159(8) 0.196(13) Uani 1 1 d .
H23D H 0.3358 0.1017 0.4380 0.295 Uiso 1 1 calc R
H23E H 0.3857 0.1518 0.3974 0.295 Uiso 1 1 calc R
H23F H 0.2761 0.1491 0.3942 0.295 Uiso 1 1 calc R
Cu1B Cu 0.54446(5) 0.21289(6) 0.69127(3) 0.0421(2) Uani 1 1 d .
P1B P 0.53027(13) 0.16587(13) 0.79608(7) 0.0426(4) Uani 1 1 d .
S1B S 0.61447(12) 0.24611(13) 0.76534(8) 0.0469(4) Uani 1 1 d .
S2B S 0.40465(12) 0.15350(12) 0.69173(7) 0.0407(4) Uani 1 1 d .
N1B N 0.4229(4) 0.1825(4) 0.7888(2) 0.0428(14) Uani 1 1 d .
N2B N 0.2785(4) 0.1983(4) 0.7500(2) 0.0454(14) Uani 1 1 d .
O1B O 0.5557(4) 0.1754(4) 0.8520(2) 0.0543(13) Uani 1 1 d .
O2B O 0.5410(3) 0.0623(3) 0.7841(2) 0.0449(12) Uani 1 1 d .
C1B C 0.3692(4) 0.1827(5) 0.7483(3) 0.0365(14) Uani 1 1 d .
C2B C 0.2454(6) 0.2207(7) 0.7968(3) 0.059(2) Uani 1 1 d .
H2B1 H 0.2545 0.1686 0.8182 0.088 Uiso 1 1 calc R
H2B2 H 0.1800 0.2358 0.7920 0.088 Uiso 1 1 calc R
H2B3 H 0.2798 0.2725 0.8109 0.088 Uiso 1 1 calc R
C3B C 0.2112(5) 0.1995(6) 0.7090(3) 0.0494(18) Uani 1 1 d .
H3B1 H 0.2055 0.2610 0.6962 0.074 Uiso 1 1 calc R
H3B2 H 0.1518 0.1796 0.7185 0.074 Uiso 1 1 calc R
H3B3 H 0.2305 0.1587 0.6845 0.074 Uiso 1 1 calc R
C11B C 0.4957(8) 0.1484(8) 0.8871(3) 0.075(3) Uani 1 1 d .
H11B H 0.4357 0.1792 0.8782 0.090 Uiso 1 1 calc R
C12B C 0.4756(15) 0.0513(11) 0.8895(7) 0.151(8) Uani 1 1 d .
H12G H 0.4553 0.0288 0.8575 0.226 Uiso 1 1 calc R
H12H H 0.4270 0.0416 0.9105 0.226 Uiso 1 1 calc R
H12I H 0.5310 0.0188 0.9022 0.226 Uiso 1 1 calc R
C13B C 0.5324(11) 0.1866(11) 0.9329(5) 0.112(5) Uani 1 1 d .
H13G H 0.5433 0.2514 0.9292 0.168 Uiso 1 1 calc R
H13H H 0.5903 0.1566 0.9439 0.168 Uiso 1 1 calc R
H13I H 0.4882 0.1774 0.9564 0.168 Uiso 1 1 calc R
C21B C 0.6276(6) 0.0207(5) 0.7714(3) 0.0512(19) Uani 1 1 d .
H21B H 0.6544 0.0602 0.7476 0.061 Uiso 1 1 calc R
C22B C 0.6961(6) 0.0109(7) 0.8143(4) 0.065(2) Uani 1 1 d .
H22G H 0.7100 0.0706 0.8283 0.097 Uiso 1 1 calc R
H22H H 0.7524 -0.0163 0.8048 0.097 Uiso 1 1 calc R
H22I H 0.6706 -0.0278 0.8379 0.097 Uiso 1 1 calc R
C23B C 0.6003(7) -0.0671(6) 0.7481(4) 0.072(3) Uani 1 1 d .
H23G H 0.5549 -0.0562 0.7207 0.108 Uiso 1 1 calc R
H23H H 0.5736 -0.1064 0.7711 0.108 Uiso 1 1 calc R
H23I H 0.6544 -0.0964 0.7372 0.108 Uiso 1 1 calc R
Cu1C Cu 0.43837(5) 0.42182(6) 0.67305(3) 0.0431(2) Uani 1 1 d .
P1C P 0.50212(13) 0.51267(13) 0.77019(7) 0.0419(4) Uani 1 1 d .
S1C S 0.40401(13) 0.42460(13) 0.74976(7) 0.0472(4) Uani 1 1 d .
S2C S 0.57604(11) 0.47695(12) 0.66249(7) 0.0408(4) Uani 1 1 d .
N1C N 0.6042(4) 0.4890(4) 0.7597(2) 0.0459(14) Uani 1 1 d .
N2C N 0.7289(4) 0.4539(4) 0.7214(3) 0.0493(16) Uani 1 1 d .
O1C O 0.4843(3) 0.6114(3) 0.7504(2) 0.0454(12) Uani 1 1 d .
O2C O 0.5059(4) 0.5297(4) 0.8256(2) 0.0548(14) Uani 1 1 d .
C1C C 0.6389(5) 0.4712(4) 0.7199(3) 0.0428(17) Uani 1 1 d .
C2C C 0.7837(5) 0.4540(6) 0.7686(3) 0.059(2) Uani 1 1 d .
H2C1 H 0.7896 0.5161 0.7807 0.088 Uiso 1 1 calc R
H2C2 H 0.8447 0.4292 0.7654 0.088 Uiso 1 1 calc R
H2C3 H 0.7529 0.4169 0.7910 0.088 Uiso 1 1 calc R
C3C C 0.7772(5) 0.4387(6) 0.6792(4) 0.057(2) Uani 1 1 d .
H3C1 H 0.7690 0.3758 0.6688 0.086 Uiso 1 1 calc R
H3C2 H 0.8427 0.4511 0.6869 0.086 Uiso 1 1 calc R
H3C3 H 0.7524 0.4790 0.6534 0.086 Uiso 1 1 calc R
C11C C 0.3951(6) 0.6565(6) 0.7480(5) 0.081(4) Uani 1 1 d .
H11C H 0.3456 0.6102 0.7485 0.097 Uiso 1 1 calc R
C12C C 0.3840(16) 0.7048(14) 0.7030(5) 0.190(13) Uani 1 1 d .
H12J H 0.3839 0.6617 0.6766 0.285 Uiso 1 1 calc R
H12K H 0.4347 0.7475 0.7016 0.285 Uiso 1 1 calc R
H12L H 0.3257 0.7379 0.7003 0.285 Uiso 1 1 calc R
C13C C 0.3930(15) 0.7162(13) 0.7886(6) 0.162(9) Uani 1 1 d .
H13J H 0.3927 0.6801 0.8178 0.243 Uiso 1 1 calc R
H13K H 0.3376 0.7535 0.7845 0.243 Uiso 1 1 calc R
H13L H 0.4473 0.7552 0.7911 0.243 Uiso 1 1 calc R
C21C C 0.5231(6) 0.4544(6) 0.8596(3) 0.061(2) Uani 1 1 d .
H21C H 0.5317 0.3973 0.8416 0.073 Uiso 1 1 calc R
C22C C 0.6069(13) 0.4754(18) 0.8893(8) 0.214(15) Uani 1 1 d .
H22J H 0.6571 0.4835 0.8692 0.321 Uiso 1 1 calc R
H22K H 0.6218 0.4258 0.9118 0.321 Uiso 1 1 calc R
H22L H 0.5984 0.5312 0.9070 0.321 Uiso 1 1 calc R
C23C C 0.4460(11) 0.4446(16) 0.8871(7) 0.167(10) Uani 1 1 d .
H23J H 0.3916 0.4269 0.8661 0.250 Uiso 1 1 calc R
H23K H 0.4343 0.5021 0.9026 0.250 Uiso 1 1 calc R
H23L H 0.4596 0.3979 0.9115 0.250 Uiso 1 1 calc R

loop_
_atom_site_aniso_label
_atom_site_aniso_U_11
_atom_site_aniso_U_22
_atom_site_aniso_U_33
_atom_site_aniso_U_23
_atom_site_aniso_U_13
_atom_site_aniso_U_12
Cu1 0.0420(4) 0.0398(5) 0.0502(5) -0.0069(4) 0.0108(4) -0.0017(4)
P1 0.0609(12) 0.0424(11) 0.0477(12) -0.0014(9) 0.0208(9) -0.0055(9)
S1 0.0393(8) 0.0397(9) 0.0521(11) -0.0023(8) 0.0142(7) -0.0019(7)
S2 0.0489(10) 0.0449(10) 0.0521(12) -0.0019(9) 0.0097(8) -0.0033(8)
N1 0.064(4) 0.038(3) 0.052(4) -0.001(3) 0.025(3) -0.005(3)
N2 0.050(3) 0.032(3) 0.062(4) -0.005(3) 0.023(3) -0.008(2)
O1 0.096(5) 0.054(3) 0.052(4) -0.006(3) 0.019(3) 0.000(3)
O2 0.056(3) 0.040(3) 0.073(4) -0.002(3) 0.032(3) -0.001(2)
C1 0.037(3) 0.041(4) 0.067(6) -0.002(4) 0.024(3) -0.004(3)
C2 0.057(4) 0.033(4) 0.074(6) 0.004(4) 0.026(4) -0.002(3)
C3 0.065(5) 0.040(4) 0.067(6) -0.010(4) 0.018(4) -0.012(4)
C11 0.170(13) 0.069(7) 0.067(8) 0.003(6) 0.067(8) 0.007(7)
C12 0.114(10) 0.149(14) 0.110(12) 0.003(10) 0.064(9) 0.042(10)
C13 0.145(14) 0.21(2) 0.078(10) -0.069(12) 0.025(9) -0.036(13)
C21 0.050(4) 0.045(4) 0.064(5) 0.000(4) 0.010(4) -0.007(3)
C22 0.046(4) 0.094(7) 0.077(7) 0.000(6) 0.012(4) -0.005(5)
C23 0.087(6) 0.059(6) 0.081(7) 0.008(5) 0.020(5) -0.029(5)
Cu1A 0.0417(4) 0.0414(5) 0.0438(5) 0.0033(4) 0.0035(4) -0.0015(4)
P1A 0.0445(9) 0.0447(11) 0.0438(11) 0.0007(8) 0.0005(8) -0.0060(8)
S1A 0.0478(9) 0.0432(10) 0.0511(12) -0.0028(8) 0.0000(8) 0.0015(8)
S2A 0.0366(8) 0.0412(9) 0.0479(11) 0.0024(8) 0.0051(7) -0.0009(7)
N1A 0.044(3) 0.043(4) 0.055(4) 0.003(3) 0.002(3) -0.004(3)
N2A 0.049(3) 0.037(3) 0.059(4) 0.009(3) -0.001(3) -0.007(3)
O1A 0.041(2) 0.043(3) 0.061(4) 0.005(2) 0.006(2) -0.007(2)
O2A 0.063(3) 0.068(4) 0.044(3) -0.004(3) -0.009(3) -0.007(3)
C1A 0.031(3) 0.041(4) 0.049(4) 0.001(3) -0.005(3) -0.007(3)
C2A 0.071(5) 0.051(5) 0.061(6) 0.018(4) 0.006(4) -0.013(4)
C3A 0.058(5) 0.024(3) 0.091(7) -0.001(4) 0.007(4) 0.000(3)
C11A 0.049(4) 0.043(4) 0.075(6) 0.009(4) 0.005(4) -0.007(3)
C12A 0.102(8) 0.060(6) 0.109(10) -0.011(6) 0.007(7) -0.033(6)
C13A 0.060(5) 0.067(6) 0.079(7) 0.016(5) 0.018(5) -0.005(4)
C21A 0.073(5) 0.065(5) 0.046(5) -0.002(4) 0.013(4) -0.011(4)
C22A 0.32(3) 0.102(12) 0.150(17) 0.054(11) 0.147(19) 0.043(14)
C23A 0.32(3) 0.095(11) 0.22(2) -0.078(13) 0.21(2) -0.092(14)
Cu1B 0.0434(4) 0.0382(5) 0.0462(5) 0.0023(4) 0.0118(4) 0.0010(4)
P1B 0.0479(10) 0.0369(10) 0.0427(11) 0.0020(8) 0.0030(8) 0.0035(7)
S1B 0.0489(9) 0.0397(10) 0.0515(12) 0.0015(8) 0.0024(8) -0.0034(7)
S2B 0.0449(9) 0.0356(9) 0.0425(10) 0.0016(7) 0.0081(7) 0.0020(7)
N1B 0.045(3) 0.043(3) 0.040(4) 0.000(3) 0.002(3) 0.012(3)
N2B 0.043(3) 0.051(4) 0.043(4) -0.002(3) 0.010(3) 0.007(3)
O1B 0.060(3) 0.061(3) 0.041(3) 0.005(3) -0.001(2) 0.005(3)
O2B 0.047(3) 0.032(3) 0.056(3) 0.003(2) 0.006(2) 0.008(2)
C1B 0.042(3) 0.032(3) 0.036(4) 0.002(3) 0.009(3) 0.004(3)
C2B 0.059(5) 0.068(5) 0.052(5) 0.003(4) 0.024(4) 0.016(4)
C3B 0.042(4) 0.054(5) 0.052(5) 0.003(4) 0.004(3) -0.006(3)
C11B 0.093(7) 0.091(7) 0.041(5) 0.009(5) 0.008(5) -0.023(6)
C12B 0.23(2) 0.097(11) 0.151(17) -0.005(11) 0.118(16) -0.032(12)
C13B 0.128(11) 0.130(12) 0.080(9) -0.018(8) 0.023(8) -0.033(9)
C21B 0.059(4) 0.041(4) 0.056(5) 0.003(4) 0.021(4) 0.012(3)
C22B 0.052(5) 0.065(6) 0.078(7) 0.020(5) 0.009(4) 0.018(4)
C23B 0.090(7) 0.046(5) 0.081(7) -0.007(5) 0.015(5) 0.007(4)
Cu1C 0.0407(4) 0.0415(5) 0.0467(5) -0.0040(4) 0.0030(3) 0.0002(4)
P1C 0.0476(9) 0.0374(9) 0.0402(10) -0.0016(8) 0.0031(8) 0.0050(8)
S1C 0.0513(10) 0.0427(10) 0.0493(11) -0.0006(8) 0.0126(8) -0.0023(8)
S2C 0.0408(9) 0.0348(9) 0.0475(10) -0.0029(8) 0.0076(7) 0.0021(7)
N1C 0.049(3) 0.042(3) 0.046(4) -0.007(3) 0.002(3) 0.013(3)
N2C 0.038(3) 0.043(3) 0.067(5) 0.001(3) 0.007(3) 0.008(3)
O1C 0.037(2) 0.034(3) 0.066(4) -0.001(2) 0.007(2) 0.0104(19)
O2C 0.067(3) 0.052(3) 0.044(3) -0.005(3) 0.003(3) 0.009(3)
C1C 0.044(4) 0.024(3) 0.058(5) -0.004(3) -0.002(3) 0.007(3)
C2C 0.048(4) 0.057(5) 0.067(6) 0.006(4) -0.013(4) 0.006(4)
C3C 0.044(4) 0.042(4) 0.086(7) -0.014(4) 0.010(4) -0.001(3)
C11C 0.040(4) 0.043(5) 0.160(12) -0.001(6) 0.016(5) 0.015(4)
C12C 0.28(3) 0.190(18) 0.078(10) -0.046(11) -0.077(14) 0.17(2)
C13C 0.23(2) 0.160(15) 0.090(11) -0.028(10) 0.011(11) 0.153(16)
C21C 0.071(5) 0.058(5) 0.053(5) 0.015(4) -0.001(4) 0.025(4)
C22C 0.128(14) 0.33(3) 0.17(2) 0.17(2) -0.062(14) -0.075(18)
C23C 0.109(11) 0.27(3) 0.129(15) 0.118(16) 0.065(10) 0.078(13)

loop_
_atom_type_symbol
_atom_type_description
_atom_type_scat_dispersion_real
_atom_type_scat_dispersion_imag
_atom_type_scat_source
C C 0.0033 0.0016 'International Tables Vol C Tables 4.2.6.8 and 6.1.1.4'
H H 0.0000 0.0000 'International Tables Vol C Tables 4.2.6.8 and 6.1.1.4'
Cu Cu 0.3201 1.2651 'International Tables Vol C Tables 4.2.6.8 and 6.1.1.4'
N N 0.0061 0.0033 'International Tables Vol C Tables 4.2.6.8 and 6.1.1.4'
O O 0.0106 0.0060 'International Tables Vol C Tables 4.2.6.8 and 6.1.1.4'
P P 0.1023 0.0942 'International Tables Vol C Tables 4.2.6.8 and 6.1.1.4'
S S 0.1246 0.1234 'International Tables Vol C Tables 4.2.6.8 and 6.1.1.4'

loop_
_geom_angle_atom_site_label_1
_geom_angle_atom_site_label_2
_geom_angle_atom_site_label_3
_geom_angle
S1 Cu1 S2C 132.72(8)
S1 Cu1 S2 113.67(8)
S2C Cu1 S2 111.17(8)
S1 Cu1 Cu1C 122.88(6)
S2C Cu1 Cu1C 49.74(5)
S2 Cu1 Cu1C 109.84(6)
S1 Cu1 Cu1B 49.39(5)
S2C Cu1 Cu1B 101.01(6)
S2 Cu1 Cu1B 139.88(6)
Cu1C Cu1 Cu1B 73.50(3)
O2 P1 N1 104.8(3)
O2 P1 O1 107.1(3)
N1 P1 O1 105.7(4)
O2 P1 S2 114.2(2)
N1 P1 S2 119.7(3)
O1 P1 S2 104.5(3)
C1 S1 Cu1 104.6(3)
C1 S1 Cu1B 118.7(2)
Cu1 S1 Cu1B 81.98(7)
P1 S2 Cu1 92.06(11)
C1 N1 P1 127.9(6)
C1 N2 C2 123.2(7)
C1 N2 C3 118.8(7)
C2 N2 C3 117.9(6)
C11 O1 P1 122.0(8)
C21 O2 P1 124.8(5)
N1 C1 N2 116.6(8)
N1 C1 S1 125.0(6)
N2 C1 S1 118.0(7)
N2 C2 H2A 109.5
N2 C2 H2B 109.5
H2A C2 H2B 109.5
N2 C2 H2C 109.5
H2A C2 H2C 109.5
H2B C2 H2C 109.5
N2 C3 H3A 109.5
N2 C3 H3B 109.5
H3A C3 H3B 109.5
N2 C3 H3C 109.5
H3A C3 H3C 109.5
H3B C3 H3C 109.5
O1 C11 C12 111.5(12)
O1 C11 C13 103.1(12)
C12 C11 C13 107.7(12)
O1 C11 H11 111.4
C12 C11 H11 111.4
C13 C11 H11 111.4
C11 C12 H12A 109.5
C11 C12 H12B 109.5
H12A C12 H12B 109.5
C11 C12 H12C 109.5
H12A C12 H12C 109.5
H12B C12 H12C 109.5
C11 C13 H13A 109.5
C11 C13 H13B 109.5
H13A C13 H13B 109.5
C11 C13 H13C 109.5
H13A C13 H13C 109.5
H13B C13 H13C 109.5
O2 C21 C22 107.7(7)
O2 C21 C23 110.4(7)
C22 C21 C23 112.1(8)
O2 C21 H21 108.9
C22 C21 H21 108.9
C23 C21 H21 108.9
C21 C22 H22A 109.5
C21 C22 H22B 109.5
H22A C22 H22B 109.5
C21 C22 H22C 109.5
H22A C22 H22C 109.5
H22B C22 H22C 109.5
C21 C23 H23A 109.5
C21 C23 H23B 109.5
H23A C23 H23B 109.5
C21 C23 H23C 109.5
H23A C23 H23C 109.5
H23B C23 H23C 109.5
S2A Cu1A S2B 136.42(8)
S2A Cu1A S1A 113.93(8)
S2B Cu1A S1A 107.97(8)
S2A Cu1A Cu1C 49.69(5)
S2B Cu1A Cu1C 103.04(6)
S1A Cu1A Cu1C 138.74(7)
S2A Cu1A Cu1B 122.35(6)
S2B Cu1A Cu1B 48.21(5)
S1A Cu1A Cu1B 109.59(6)
Cu1C Cu1A Cu1B 72.67(3)
O1A P1A O2A 101.2(3)
O1A P1A N1A 105.6(3)
O2A P1A N1A 105.5(4)
O1A P1A S1A 115.5(2)
O2A P1A S1A 109.0(3)
N1A P1A S1A 118.1(3)
P1A S1A Cu1A 93.11(10)
C1A S2A Cu1A 104.5(2)
C1A S2A Cu1C 114.2(2)
Cu1A S2A Cu1C 80.85(6)
C1A N1A P1A 128.3(6)
C1A N2A C2A 118.1(7)
C1A N2A C3A 123.3(7)
C2A N2A C3A 118.6(7)
C11A O1A P1A 126.2(5)
C21A O2A P1A 119.6(5)
N1A C1A N2A 117.1(7)
N1A C1A S2A 125.9(6)
N2A C1A S2A 117.0(6)
N2A C2A H2A1 109.5
N2A C2A H2A2 109.5
H2A1 C2A H2A2 109.5
N2A C2A H2A3 109.5
H2A1 C2A H2A3 109.5
H2A2 C2A H2A3 109.5
N2A C3A H3A1 109.5
N2A C3A H3A2 109.5
H3A1 C3A H3A2 109.5
N2A C3A H3A3 109.5
H3A1 C3A H3A3 109.5
H3A2 C3A H3A3 109.5
C12A C11A O1A 109.2(9)
C12A C11A C13A 112.3(8)
O1A C11A C13A 106.0(7)
C12A C11A H11A 109.8
O1A C11A H11A 109.8
C13A C11A H11A 109.8
C11A C12A H12D 109.5
C11A C12A H12E 109.5
H12D C12A H12E 109.5
C11A C12A H12F 109.5
H12D C12A H12F 109.5
H12E C12A H12F 109.5
C11A C13A H13D 109.5
C11A C13A H13E 109.5
H13D C13A H13E 109.5
C11A C13A H13F 109.5
H13D C13A H13F 109.5
H13E C13A H13F 109.5
O2A C21A C22A 109.5(11)
O2A C21A C23A 107.0(8)
C22A C21A C23A 111.1(15)
O2A C21A H21A 109.7
C22A C21A H21A 109.7
C23A C21A H21A 109.7
C21A C22A H22D 109.5
C21A C22A H22E 109.5
H22D C22A H22E 109.5
C21A C22A H22F 109.5
H22D C22A H22F 109.5
H22E C22A H22F 109.5
C21A C23A H23D 109.5
C21A C23A H23E 109.5
H23D C23A H23E 109.5
C21A C23A H23F 109.5
H23D C23A H23F 109.5
H23E C23A H23F 109.5
S2B Cu1B S1 130.71(8)
S2B Cu1B S1B 114.07(8)
S1 Cu1B S1B 113.32(8)
S2B Cu1B Cu1 119.34(6)
S1 Cu1B Cu1 48.63(5)
S1B Cu1B Cu1 113.14(6)
S2B Cu1B Cu1A 48.59(5)
S1 Cu1B Cu1A 99.69(6)
S1B Cu1B Cu1A 138.65(6)
Cu1 Cu1B Cu1A 70.82(3)
O2B P1B N1B 104.0(3)
O2B P1B O1B 106.3(3)
N1B P1B O1B 104.2(3)
O2B P1B S1B 114.2(2)
N1B P1B S1B 120.4(3)
O1B P1B S1B 106.7(2)
P1B S1B Cu1B 91.62(9)
C1B S2B Cu1B 105.1(2)
C1B S2B Cu1A 116.2(2)
Cu1B S2B Cu1A 83.20(7)
C1B N1B P1B 127.6(5)
C1B N2B C3B 124.7(7)
C1B N2B C2B 118.6(6)
C3B N2B C2B 116.7(6)
C11B O1B P1B 123.8(6)
C21B O2B P1B 124.0(5)
N1B C1B N2B 118.2(6)
N1B C1B S2B 124.8(5)
N2B C1B S2B 116.7(5)
N2B C2B H2B1 109.5
N2B C2B H2B2 109.5
H2B1 C2B H2B2 109.5
N2B C2B H2B3 109.5
H2B1 C2B H2B3 109.5
H2B2 C2B H2B3 109.5
N2B C3B H3B1 109.5
N2B C3B H3B2 109.5
H3B1 C3B H3B2 109.5
N2B C3B H3B3 109.5
H3B1 C3B H3B3 109.5
H3B2 C3B H3B3 109.5
O1B C11B C13B 107.6(9)
O1B C11B C12B 116.2(11)
C13B C11B C12B 113.3(13)
O1B C11B H11B 106.4
C13B C11B H11B 106.4
C12B C11B H11B 106.4
C11B C12B H12G 109.5
C11B C12B H12H 109.5
H12G C12B H12H 109.5
C11B C12B H12I 109.5
H12G C12B H12I 109.5
H12H C12B H12I 109.5
C11B C13B H13G 109.5
C11B C13B H13H 109.5
H13G C13B H13H 109.5
C11B C13B H13I 109.5
H13G C13B H13I 109.5
H13H C13B H13I 109.5
O2B C21B C23B 105.6(7)
O2B C21B C22B 111.4(7)
C23B C21B C22B 113.5(8)
O2B C21B H21B 108.7
C23B C21B H21B 108.7
C22B C21B H21B 108.7
C21B C22B H22G 109.5
C21B C22B H22H 109.5
H22G C22B H22H 109.5
C21B C22B H22I 109.5
H22G C22B H22I 109.5
H22H C22B H22I 109.5
C21B C23B H23G 109.5
C21B C23B H23H 109.5
H23G C23B H23H 109.5
C21B C23B H23I 109.5
H23G C23B H23I 109.5
H23H C23B H23I 109.5
S2C Cu1C S2A 135.37(8)
S2C Cu1C S1C 114.35(8)
S2A Cu1C S1C 108.63(8)
S2C Cu1C Cu1 50.47(5)
S2A Cu1C Cu1 101.90(6)
S1C Cu1C Cu1 138.50(6)
S2C Cu1C Cu1A 123.41(6)
S2A Cu1C Cu1A 49.46(5)
S1C Cu1C Cu1A 106.86(6)
Cu1 Cu1C Cu1A 72.95(3)
O2C P1C O1C 100.9(3)
O2C P1C N1C 106.2(3)
O1C P1C N1C 105.3(3)
O2C P1C S1C 110.2(2)
O1C P1C S1C 114.7(2)
N1C P1C S1C 117.9(3)
P1C S1C Cu1C 93.70(10)
C1C S2C Cu1C 104.7(3)
C1C S2C Cu1 114.9(2)
Cu1C S2C Cu1 79.79(6)
C1C N1C P1C 131.2(6)
C1C N2C C3C 124.0(7)
C1C N2C C2C 118.1(7)
C3C N2C C2C 117.9(6)
C11C O1C P1C 123.7(6)
C21C O2C P1C 120.5(5)
N1C C1C N2C 118.6(7)
N1C C1C S2C 124.1(5)
N2C C1C S2C 117.1(6)
N2C C2C H2C1 109.5
N2C C2C H2C2 109.5
H2C1 C2C H2C2 109.5
N2C C2C H2C3 109.5
H2C1 C2C H2C3 109.5
H2C2 C2C H2C3 109.5
N2C C3C H3C1 109.5
N2C C3C H3C2 109.5
H3C1 C3C H3C2 109.5
N2C C3C H3C3 109.5
H3C1 C3C H3C3 109.5
H3C2 C3C H3C3 109.5
C13C C11C C12C 112.4(12)
C13C C11C O1C 109.4(10)
C12C C11C O1C 106.7(11)
C13C C11C H11C 109.4
C12C C11C H11C 109.4
O1C C11C H11C 109.4
C11C C12C H12J 109.5
C11C C12C H12K 109.5
H12J C12C H12K 109.5
C11C C12C H12L 109.5
H12J C12C H12L 109.5
H12K C12C H12L 109.5
C11C C13C H13J 109.5
C11C C13C H13K 109.5
H13J C13C H13K 109.5
C11C C13C H13L 109.5
H13J C13C H13L 109.5
H13K C13C H13L 109.5
C23C C21C C22C 112.0(15)
C23C C21C O2C 109.5(9)
C22C C21C O2C 107.0(10)
C23C C21C H21C 109.4
C22C C21C H21C 109.4
O2C C21C H21C 109.4
C21C C22C H22J 109.5
C21C C22C H22K 109.5
H22J C22C H22K 109.5
C21C C22C H22L 109.5
H22J C22C H22L 109.5
H22K C22C H22L 109.5
C21C C23C H23J 109.5
C21C C23C H23K 109.5
H23J C23C H23K 109.5
C21C C23C H23L 109.5
H23J C23C H23L 109.5
H23K C23C H23L 109.5

loop_
_geom_bond_atom_site_label_1
_geom_bond_atom_site_label_2
_geom_bond_distance
Cu1 S1 2.230(2)
Cu1 S2C 2.248(2)
Cu1 S2 2.282(2)
Cu1 Cu1C 2.8682(13)
Cu1 Cu1B 2.9420(13)
P1 O2 1.589(6)
P1 N1 1.603(7)
P1 O1 1.612(7)
P1 S2 1.966(3)
S1 C1 1.776(9)
S1 Cu1B 2.2553(19)
N1 C1 1.303(11)
N2 C1 1.360(10)
N2 C2 1.469(11)
N2 C3 1.469(11)
O1 C11 1.425(13)
O2 C21 1.463(10)
C2 H2A 0.9800
C2 H2B 0.9800
C2 H2C 0.9800
C3 H3A 0.9800
C3 H3B 0.9800
C3 H3C 0.9800
C11 C12 1.48(2)
C11 C13 1.53(2)
C11 H11 1.0000
C12 H12A 0.9800
C12 H12B 0.9800
C12 H12C 0.9800
C13 H13A 0.9800
C13 H13B 0.9800
C13 H13C 0.9800
C21 C22 1.511(12)
C21 C23 1.524(14)
C21 H21 1.0000
C22 H22A 0.9800
C22 H22B 0.9800
C22 H22C 0.9800
C23 H23A 0.9800
C23 H23B 0.9800
C23 H23C 0.9800
Cu1A S2A 2.229(2)
Cu1A S2B 2.244(2)
Cu1A S1A 2.282(2)
Cu1A Cu1C 2.8956(13)
Cu1A Cu1B 2.9712(12)
P1A O1A 1.579(5)
P1A O2A 1.591(6)
P1A N1A 1.598(7)
P1A S1A 1.980(3)
S2A C1A 1.787(8)
S2A Cu1C 2.2365(19)
N1A C1A 1.291(10)
N2A C1A 1.357(9)
N2A C2A 1.449(11)
N2A C3A 1.486(11)
O1A C11A 1.477(10)
O2A C21A 1.462(11)
C2A H2A1 0.9800
C2A H2A2 0.9800
C2A H2A3 0.9800
C3A H3A1 0.9800
C3A H3A2 0.9800
C3A H3A3 0.9800
C11A C12A 1.469(14)
C11A C13A 1.505(14)
C11A H11A 1.0000
C12A H12D 0.9800
C12A H12E 0.9800
C12A H12F 0.9800
C13A H13D 0.9800
C13A H13E 0.9800
C13A H13F 0.9800
C21A C22A 1.481(19)
C21A C23A 1.495(16)
C21A H21A 1.0000
C22A H22D 0.9800
C22A H22E 0.9800
C22A H22F 0.9800
C23A H23D 0.9800
C23A H23E 0.9800
C23A H23F 0.9800
Cu1B S2B 2.231(2)
Cu1B S1B 2.285(2)
P1B O2B 1.582(5)
P1B N1B 1.586(6)
P1B O1B 1.590(6)
P1B S1B 1.975(3)
S2B C1B 1.780(7)
N1B C1B 1.318(9)
N2B C1B 1.353(9)
N2B C3B 1.441(10)
N2B C2B 1.487(11)
O1B C11B 1.443(12)
O2B C21B 1.486(9)
C2B H2B1 0.9800
C2B H2B2 0.9800
C2B H2B3 0.9800
C3B H3B1 0.9800
C3B H3B2 0.9800
C3B H3B3 0.9800
C11B C13B 1.461(17)
C11B C12B 1.471(18)
C11B H11B 1.0000
C12B H12G 0.9800
C12B H12H 0.9800
C12B H12I 0.9800
C13B H13G 0.9800
C13B H13H 0.9800
C13B H13I 0.9800
C21B C23B 1.493(13)
C21B C22B 1.498(13)
C21B H21B 1.0000
C22B H22G 0.9800
C22B H22H 0.9800
C22B H22I 0.9800
C23B H23G 0.9800
C23B H23H 0.9800
C23B H23I 0.9800
Cu1C S2C 2.2241(19)
Cu1C S1C 2.269(2)
P1C O2C 1.577(6)
P1C O1C 1.577(5)
P1C N1C 1.592(6)
P1C S1C 1.983(3)
S2C C1C 1.780(8)
N1C C1C 1.305(11)
N2C C1C 1.340(9)
N2C C3C 1.463(12)
N2C C2C 1.484(11)
O1C C11C 1.462(9)
O2C C21C 1.475(10)
C2C H2C1 0.9800
C2C H2C2 0.9800
C2C H2C3 0.9800
C3C H3C1 0.9800
C3C H3C2 0.9800
C3C H3C3 0.9800
C11C C13C 1.449(19)
C11C C12C 1.45(2)
C11C H11C 1.0000
C12C H12J 0.9800
C12C H12K 0.9800
C12C H12L 0.9800
C13C H13J 0.9800
C13C H13K 0.9800
C13C H13L 0.9800
C21C C23C 1.442(16)
C21C C22C 1.448(19)
C21C H21C 1.0000
C22C H22J 0.9800
C22C H22K 0.9800
C22C H22L 0.9800
C23C H23J 0.9800
C23C H23K 0.9800
C23C H23L 0.9800

loop_
_geom_torsion_atom_site_label_1
_geom_torsion_atom_site_label_2
_geom_torsion_atom_site_label_3
_geom_torsion_atom_site_label_4
_geom_torsion
S2C Cu1 S1 C1 -179.1(2)
S2 Cu1 S1 C1 -18.7(2)
Cu1C Cu1 S1 C1 117.7(2)
Cu1B Cu1 S1 C1 117.6(2)
S2C Cu1 S1 Cu1B 63.29(10)
S2 Cu1 S1 Cu1B -136.38(7)
Cu1C Cu1 S1 Cu1B 0.06(9)
O2 P1 S2 Cu1 -66.6(3)
N1 P1 S2 Cu1 58.7(3)
O1 P1 S2 Cu1 176.7(3)
S1 Cu1 S2 P1 -19.96(11)
S2C Cu1 S2 P1 144.66(9)
Cu1C Cu1 S2 P1 -161.99(8)
Cu1B Cu1 S2 P1 -74.31(12)
O2 P1 N1 C1 73.1(7)
O1 P1 N1 C1 -173.9(7)
S2 P1 N1 C1 -56.5(8)
O2 P1 O1 C11 69.7(9)
N1 P1 O1 C11 -41.7(9)
S2 P1 O1 C11 -168.8(8)
N1 P1 O2 C21 -157.4(6)
O1 P1 O2 C21 90.6(7)
S2 P1 O2 C21 -24.6(7)
P1 N1 C1 N2 176.5(5)
P1 N1 C1 S1 -10.7(10)
C2 N2 C1 N1 -177.8(7)
C3 N2 C1 N1 -1.0(10)
C2 N2 C1 S1 8.9(9)
C3 N2 C1 S1 -174.3(5)
Cu1 S1 C1 N1 42.3(7)
Cu1B S1 C1 N1 131.0(6)
Cu1 S1 C1 N2 -145.0(5)
Cu1B S1 C1 N2 -56.3(6)
P1 O1 C11 C12 -88.6(12)
P1 O1 C11 C13 156.2(9)
P1 O2 C21 C22 162.5(6)
P1 O2 C21 C23 -74.9(9)
O1A P1A S1A Cu1A -70.3(3)
O2A P1A S1A Cu1A 176.6(3)
N1A P1A S1A Cu1A 56.2(3)
S2A Cu1A S1A P1A -15.12(11)
S2B Cu1A S1A P1A 152.60(9)
Cu1C Cu1A S1A P1A -70.55(12)
Cu1B Cu1A S1A P1A -156.32(8)
S2B Cu1A S2A C1A 175.3(2)
S1A Cu1A S2A C1A -21.8(2)
Cu1C Cu1A S2A C1A 112.8(2)
Cu1B Cu1A S2A C1A 113.9(2)
S2B Cu1A S2A Cu1C 62.47(11)
S1A Cu1A S2A Cu1C -134.59(8)
Cu1B Cu1A S2A Cu1C 1.08(8)
O1A P1A N1A C1A 67.5(7)
O2A P1A N1A C1A 174.2(6)
S1A P1A N1A C1A -63.6(7)
O2A P1A O1A C11A 96.6(7)
N1A P1A O1A C11A -153.6(7)
S1A P1A O1A C11A -21.0(7)
O1A P1A O2A C21A 172.3(6)
N1A P1A O2A C21A 62.4(7)
S1A P1A O2A C21A -65.5(7)
P1A N1A C1A N2A -177.2(5)
P1A N1A C1A S2A 1.1(10)
C2A N2A C1A N1A -1.5(10)
C3A N2A C1A N1A 176.1(6)
C2A N2A C1A S2A -180.0(6)
C3A N2A C1A S2A -2.3(9)
Cu1A S2A C1A N1A 37.1(6)
Cu1C S2A C1A N1A 123.4(6)
Cu1A S2A C1A N2A -144.6(5)
Cu1C S2A C1A N2A -58.2(6)
P1A O1A C11A C12A -93.8(9)
P1A O1A C11A C13A 145.1(6)
P1A O2A C21A C22A -105.7(14)
P1A O2A C21A C23A 133.7(14)
C1 S1 Cu1B S2B -6.3(3)
Cu1 S1 Cu1B S2B 95.95(10)
C1 S1 Cu1B S1B 156.7(3)
Cu1 S1 Cu1B S1B -100.99(8)
C1 S1 Cu1B Cu1 -102.3(3)
C1 S1 Cu1B Cu1A -48.8(3)
Cu1 S1 Cu1B Cu1A 53.54(6)
S1 Cu1 Cu1B S2B -120.13(10)
S2C Cu1 Cu1B S2B 101.83(8)
S2 Cu1 Cu1B S2B -41.48(12)
Cu1C Cu1 Cu1B S2B 59.92(7)
S2C Cu1 Cu1B S1 -138.04(9)
S2 Cu1 Cu1B S1 78.65(11)
Cu1C Cu1 Cu1B S1 -179.95(8)
S1 Cu1 Cu1B S1B 101.38(9)
S2C Cu1 Cu1B S1B -36.67(8)
S2 Cu1 Cu1B S1B -179.97(10)
Cu1C Cu1 Cu1B S1B -78.57(7)
S1 Cu1 Cu1B Cu1A -122.93(7)
S2C Cu1 Cu1B Cu1A 99.03(5)
S2 Cu1 Cu1B Cu1A -44.28(10)
Cu1C Cu1 Cu1B Cu1A 57.12(3)
S2A Cu1A Cu1B S2B 125.72(10)
S1A Cu1A Cu1B S2B -96.96(9)
Cu1C Cu1A Cu1B S2B 126.59(7)
S2A Cu1A Cu1B S1 -97.25(9)
S2B Cu1A Cu1B S1 137.02(9)
S1A Cu1A Cu1B S1 40.06(8)
Cu1C Cu1A Cu1B S1 -96.39(6)
S2A Cu1A Cu1B S1B 46.03(12)
S2B Cu1A Cu1B S1B -79.69(11)
S1A Cu1A Cu1B S1B -176.65(10)
Cu1C Cu1A Cu1B S1B 46.90(9)
S2A Cu1A Cu1B Cu1 -57.53(7)
S2B Cu1A Cu1B Cu1 176.74(7)
S1A Cu1A Cu1B Cu1 79.78(7)
Cu1C Cu1A Cu1B Cu1 -56.67(3)
O2B P1B S1B Cu1B 66.0(2)
N1B P1B S1B Cu1B -58.7(3)
O1B P1B S1B Cu1B -176.9(2)
S2B Cu1B S1B P1B 18.40(11)
S1 Cu1B S1B P1B -147.60(9)
Cu1 Cu1B S1B P1B 159.16(7)
Cu1A Cu1B S1B P1B 72.32(12)
S1 Cu1B S2B C1B -177.8(2)
S1B Cu1B S2B C1B 19.2(2)
Cu1 Cu1B S2B C1B -118.9(2)
Cu1A Cu1B S2B C1B -115.4(2)
S1 Cu1B S2B Cu1A -62.44(10)
S1B Cu1B S2B Cu1A 134.61(7)
Cu1 Cu1B S2B Cu1A -3.53(8)
S2A Cu1A S2B C1B 7.7(3)
S1A Cu1A S2B C1B -155.9(3)
Cu1C Cu1A S2B C1B 51.6(3)
Cu1B Cu1A S2B C1B 103.5(3)
S2A Cu1A S2B Cu1B -95.85(10)
S1A Cu1A S2B Cu1B 100.53(8)
Cu1C Cu1A S2B Cu1B -51.89(6)
O2B P1B N1B C1B -69.7(7)
O1B P1B N1B C1B 179.2(6)
S1B P1B N1B C1B 59.8(7)
O2B P1B O1B C11B -75.7(8)
N1B P1B O1B C11B 33.8(8)
S1B P1B O1B C11B 162.2(7)
N1B P1B O2B C21B 160.5(6)
O1B P1B O2B C21B -89.9(6)
S1B P1B O2B C21B 27.5(6)
P1B N1B C1B N2B 179.8(6)
P1B N1B C1B S2B 6.1(10)
C3B N2B C1B N1B -179.2(7)
C2B N2B C1B N1B 4.3(10)
C3B N2B C1B S2B -5.0(10)
C2B N2B C1B S2B 178.5(6)
Cu1B S2B C1B N1B -39.5(7)
Cu1A S2B C1B N1B -129.3(6)
Cu1B S2B C1B N2B 146.7(5)
Cu1A S2B C1B N2B 56.9(6)
P1B O1B C11B C13B -166.8(9)
P1B O1B C11B C12B 65.0(15)
P1B O2B C21B C23B -162.2(6)
P1B O2B C21B C22B 74.2(8)
C1A S2A Cu1C S2C -2.3(3)
Cu1A S2A Cu1C S2C 99.50(10)
C1A S2A Cu1C S1C 161.6(3)
Cu1A S2A Cu1C S1C -96.57(8)
C1A S2A Cu1C Cu1 -46.9(3)
Cu1A S2A Cu1C Cu1 54.93(6)
C1A S2A Cu1C Cu1A -101.8(3)
S1 Cu1 Cu1C S2C 120.74(10)
S2 Cu1 Cu1C S2C -101.40(9)
Cu1B Cu1 Cu1C S2C 120.79(7)
S1 Cu1 Cu1C S2A -98.99(9)
S2C Cu1 Cu1C S2A 140.27(9)
S2 Cu1 Cu1C S2A 38.87(8)
Cu1B Cu1 Cu1C S2A -98.95(6)
S1 Cu1 Cu1C S1C 37.98(13)
S2C Cu1 Cu1C S1C -82.76(11)
S2 Cu1 Cu1C S1C 175.84(10)
Cu1B Cu1 Cu1C S1C 38.03(10)
S1 Cu1 Cu1C Cu1A -58.41(7)
S2C Cu1 Cu1C Cu1A -179.15(7)
S2 Cu1 Cu1C Cu1A 79.45(6)
Cu1B Cu1 Cu1C Cu1A -58.36(3)
S2A Cu1A Cu1C S2C -123.89(10)
S2B Cu1A Cu1C S2C 94.98(9)
S1A Cu1A Cu1C S2C -43.13(12)
Cu1B Cu1A Cu1C S2C 57.06(7)
S2B Cu1A Cu1C S2A -141.13(8)
S1A Cu1A Cu1C S2A 80.77(11)
Cu1B Cu1A Cu1C S2A -179.05(7)
S2A Cu1A Cu1C S1C 100.38(9)
S2B Cu1A Cu1C S1C -40.76(8)
S1A Cu1A Cu1C S1C -178.86(10)
Cu1B Cu1A Cu1C S1C -78.67(6)
S2A Cu1A Cu1C Cu1 -123.10(7)
S2B Cu1A Cu1C Cu1 95.77(6)
S1A Cu1A Cu1C Cu1 -42.34(9)
Cu1B Cu1A Cu1C Cu1 57.85(3)
O2C P1C S1C Cu1C -176.5(2)
O1C P1C S1C Cu1C 70.5(3)
N1C P1C S1C Cu1C -54.4(3)
S2C Cu1C S1C P1C 16.86(12)
S2A Cu1C S1C P1C -150.82(9)
Cu1 Cu1C S1C P1C 73.98(12)
Cu1A Cu1C S1C P1C 157.10(8)
S2A Cu1C S2C C1C -176.2(2)
S1C Cu1C S2C C1C 20.5(2)
Cu1 Cu1C S2C C1C -113.3(2)
Cu1A Cu1C S2C C1C -112.3(2)
S2A Cu1C S2C Cu1 -62.91(11)
S1C Cu1C S2C Cu1 133.82(8)
Cu1A Cu1C S2C Cu1 0.98(9)
S1 Cu1 S2C C1C 0.8(3)
S2 Cu1 S2C C1C -159.8(3)
Cu1C Cu1 S2C C1C 101.6(3)
Cu1B Cu1 S2C C1C 44.5(3)
S1 Cu1 S2C Cu1C -100.74(9)
S2 Cu1 S2C Cu1C 98.56(8)
Cu1B Cu1 S2C Cu1C -57.05(6)
O2C P1C N1C C1C -178.3(7)
O1C P1C N1C C1C -71.8(8)
S1C P1C N1C C1C 57.6(8)
O2C P1C O1C C11C -76.5(8)
N1C P1C O1C C11C 173.2(8)
S1C P1C O1C C11C 41.8(8)
O1C P1C O2C C21C -179.1(6)
N1C P1C O2C C21C -69.4(7)
S1C P1C O2C C21C 59.4(6)
P1C N1C C1C N2C 179.5(6)
P1C N1C C1C S2C 4.6(11)
C3C N2C C1C N1C -176.0(7)
C2C N2C C1C N1C 1.2(10)
C3C N2C C1C S2C -0.7(10)
C2C N2C C1C S2C 176.5(6)
Cu1C S2C C1C N1C -39.1(7)
Cu1 S2C C1C N1C -124.5(6)
Cu1C S2C C1C N2C 145.9(5)
Cu1 S2C C1C N2C 60.5(6)
P1C O1C C11C C13C 98.6(12)
P1C O1C C11C C12C -139.6(11)
P1C O2C C21C C23C -119.3(13)
P1C O2C C21C C22C 119.2(14)
